data_2200259
loop_
_publ_author_name
'Bolte, Michael'

_publ_section_title
;
SrNi~3~(P~2~O~7~)~2~
;
_journal_name_full 'Acta Crystallographica, Section E'
_journal_page_first i30
_journal_page_last i31
_journal_paper_doi 10.1107/S1600536801005700
_journal_volume 57
_journal_year 2001
_chemical_formula_iupac 'Sr Ni3 (P2 O7)2'
_chemical_formula_moiety 'Sr Ni3 (P2 O7)2'
_chemical_formula_structural 'Sr Ni3 (P2 O7)2'
_chemical_formula_sum 'Ni3 O14 P4 Sr'
_chemical_formula_weight 611.63
_space_group_IT_number 14
_symmetry_cell_setting monoclinic
_symmetry_space_group_name_Hall '-P 2ybc'
_symmetry_space_group_name_H-M 'P 1 21/c 1'
_cell_angle_alpha 90.00
_cell_angle_beta 112.194(5)
_cell_angle_gamma 90.00
_cell_formula_units_Z 2
_cell_length_a 7.4116(4)
_cell_length_b 7.6542(3)
_cell_length_c 9.4486(6)
_cell_measurement_temperature 173(2)
_cell_volume 496.30(5)
_diffrn_ambient_temperature 173(2)
_exptl_crystal_density_diffrn 4.093
_cod_depositor_comments
;
The following automatic conversions were performed:
'_symmetry_cell_setting' value 'Monoclinic' changed to 'monoclinic'
according to '/home/saulius/struct/CIF-dictionaries/cif_core.dic'
dictionary named 'cif_core.dic' version 2.4.1 from 2010-06-29.

Automatic conversion script
Id: cif_fix_enum 1527 2010-12-29 10:47:43Z saulius 
;
_cod_original_sg_symbol_H-M 'P 21/c'
_cod_database_code 2200259

loop_
_symmetry_equiv_pos_as_xyz
'x, y, z'
'-x, y+1/2, -z+1/2'
'-x, -y, -z'
'x, -y-1/2, z-1/2'

loop_
_atom_site_label
_atom_site_fract_x
_atom_site_fract_y
_atom_site_fract_z
_atom_site_U_iso_or_equiv
_atom_site_adp_type
_atom_site_calc_flag
_atom_site_refinement_flags
_atom_site_occupancy
_atom_site_disorder_assembly
_atom_site_disorder_group
_atom_site_type_symbol
Sr1 .5000 1.0000 .0000 .01074(7) Uani d S 1 . . Sr
Ni1 .18424(3) .62596(3) .02578(2) .00958(7) Uani d . 1 . . Ni
Ni2 .0000 1.0000 .0000 .00934(7) Uani d S 1 . . Ni
P1 .60256(6) .44098(5) .20097(4) .00920(8) Uani d . 1 . . P
P2 .88811(6) .70400(5) .19372(4) .00911(8) Uani d . 1 . . P
O1 .39757(18) .47873(17) .19242(14) .0113(2) Uani d . 1 . . O
O2 .62427(18) .31912(17) .08281(14) .01178(19) Uani d . 1 . . O
O3 .73161(18) .38239(16) .36484(14) .01116(19) Uani d . 1 . . O
O4 .67992(17) .62943(16) .17742(14) .0112(2) Uani d . 1 . . O
O5 .97336(18) .57480(16) .11291(14) .01094(19) Uani d . 1 . . O
O6 .99820(18) .71065(16) .36620(13) .01111(19) Uani d . 1 . . O
O7 .84443(18) .87709(16) .11085(14) .0112(2) Uani d . 1 . . O

loop_
_atom_site_aniso_label
_atom_site_aniso_U_11
_atom_site_aniso_U_22
_atom_site_aniso_U_33
_atom_site_aniso_U_12
_atom_site_aniso_U_13
_atom_site_aniso_U_23
Sr1 .01043(10) .01129(10) .01150(10) -.00001(6) .00528(7) .00012(6)
Ni1 .00949(10) .00950(10) .01023(10) .00014(6) .00425(7) .00016(6)
Ni2 .00950(13) .00890(13) .01007(12) .00003(8) .00420(10) .00001(8)
P1 .00881(16) .00958(16) .00973(16) -.00004(12) .00408(12) .00005(12)
P2 .00937(15) .00872(15) .00969(15) -.00011(12) .00413(12) .00005(12)
O1 .0095(4) .0126(5) .0128(5) .0006(4) .0051(4) .0010(4)
O2 .0124(5) .0120(5) .0119(4) -.0005(4) .0055(4) -.0019(4)
O3 .0108(4) .0118(5) .0101(4) .0001(4) .0031(4) .0006(3)
O4 .0092(4) .0106(5) .0138(5) -.0014(4) .0046(4) .0005(4)
O5 .0118(5) .0103(4) .0120(4) .0001(4) .0059(4) -.0009(4)
O6 .0125(5) .0103(5) .0098(4) -.0007(4) .0033(4) -.0004(3)
O7 .0116(5) .0104(5) .0125(4) .0004(4) .0055(4) .0013(4)

loop_
_geom_bond_atom_site_label_1
_geom_bond_atom_site_label_2
_geom_bond_site_symmetry_2
_geom_bond_distance
_geom_bond_publ_flag
Sr1 O7 . 2.5453(12) y
Sr1 O7 3_675 2.5453(12) ?
Sr1 O2 1_565 2.6234(13) y
Sr1 O2 3_665 2.6234(13) ?
Sr1 O3 2_655 2.6541(13) y
Sr1 O3 4_575 2.6541(13) ?
Sr1 O1 4_575 2.7169(13) y
Sr1 O1 2_655 2.7169(13) ?
Sr1 P1 4_575 3.2229(4) ?
Sr1 P1 2_655 3.2229(4) ?
Sr1 O4 3_675 3.3083(12) ?
Sr1 O4 . 3.3083(12) ?
Ni1 O6 4_475 2.0415(12) y
Ni1 O5 1_455 2.0606(12) y
Ni1 O5 3_665 2.0704(12) ?
Ni1 O2 3_665 2.0841(12) y
Ni1 O1 . 2.0901(13) y
Ni1 O3 2_655 2.1961(12) y
Ni2 O6 2_655 2.0458(12) y
Ni2 O6 4_475 2.0458(12) ?
Ni2 O7 3_675 2.0552(12) y
Ni2 O7 1_455 2.0552(12) ?
Ni2 O3 2_655 2.1163(12) y
Ni2 O3 4_475 2.1164(12) ?
Ni2 Sr1 1_455 3.7058(2) ?
P1 O2 . 1.5094(13) ?
P1 O1 . 1.5184(13) ?
P1 O3 . 1.5474(13) ?
P1 O4 . 1.5985(13) ?
P1 Sr1 2_645 3.2230(4) ?
P2 O7 . 1.5105(13) ?
P2 O6 . 1.5231(12) ?
P2 O5 . 1.5247(13) ?
P2 O4 . 1.5971(13) ?
O1 Sr1 2_645 2.7169(13) ?
O2 Ni1 3_665 2.0841(12) ?
O2 Sr1 1_545 2.6234(13) ?
O3 Ni2 2_645 2.1164(12) ?
O3 Ni1 2_645 2.1961(12) ?
O3 Sr1 2_645 2.6541(13) ?
O5 Ni1 1_655 2.0606(12) ?
O5 Ni1 3_665 2.0704(12) ?
O6 Ni1 4_676 2.0416(12) ?
O6 Ni2 2_645 2.0458(12) ?
O7 Ni2 1_655 2.0552(12) ?
